data_4061652
_journal_name_full Organometallics
_journal_paper_doi 10.1021/om050484d
_journal_year 2005
_chemical_formula_moiety 'C12 H15 Cr N O3'
_chemical_formula_sum 'C12 H15 Cr N O3'
_chemical_formula_weight 273.25
_space_group_IT_number 14
_symmetry_cell_setting monoclinic
_symmetry_space_group_name_Hall '-P 2yn'
_symmetry_space_group_name_H-M 'P 1 21/n 1'
_cell_angle_alpha 90.00
_cell_angle_beta 91.057(2)
_cell_angle_gamma 90.00
_cell_formula_units_Z 4
_cell_length_a 7.0927(8)
_cell_length_b 13.3643(14)
_cell_length_c 12.5749(13)
_cell_measurement_temperature 173(2)
_cell_volume 1191.8(2)
_diffrn_ambient_temperature 173(2)
_exptl_crystal_density_diffrn 1.523
_cod_depositor_comments
;
The following automatic conversions were performed:
'_symmetry_cell_setting' value 'Monoclinic' changed to 'monoclinic'
according to '/home/saulius/struct/CIF-dictionaries/cif_core.dic'
dictionary named 'cif_core.dic' version 2.4.1 from 2010-06-29.

Automatic conversion script
Id: cif_fix_enum 1527 2010-12-29 10:47:43Z saulius 
;
_cod_original_sg_symbol_H-M 'P 21/n'
_cod_database_code 4061652

loop_
_symmetry_equiv_pos_as_xyz
'x, y, z'
'-x+1/2, y+1/2, -z+1/2'
'-x, -y, -z'
'x-1/2, -y-1/2, z-1/2'

loop_
_atom_site_label
_atom_site_type_symbol
_atom_site_fract_x
_atom_site_fract_y
_atom_site_fract_z
_atom_site_U_iso_or_equiv
_atom_site_adp_type
_atom_site_occupancy
_atom_site_symmetry_multiplicity
_atom_site_calc_flag
_atom_site_refinement_flags
_atom_site_disorder_assembly
_atom_site_disorder_group
Cr1 Cr 0.25575(4) 0.57519(2) 0.23571(2) 0.01933(10) Uani 1 1 d . . .
C1 C 0.1126(2) 0.67189(12) 0.35322(13) 0.0198(3) Uani 1 1 d . . .
C2 C 0.0030(3) 0.66937(13) 0.25719(14) 0.0236(4) Uani 1 1 d . . .
H2A H -0.0256 0.7252 0.2130 0.028 Uiso 1 1 calc R . .
C3 C -0.0560(3) 0.56969(15) 0.23871(15) 0.0284(4) Uani 1 1 d . . .
H3A H -0.1310 0.5471 0.1801 0.034 Uiso 1 1 calc R . .
C4 C 0.0157(3) 0.50943(14) 0.32249(15) 0.0274(4) Uani 1 1 d . . .
H4A H -0.0024 0.4394 0.3302 0.033 Uiso 1 1 calc R . .
C5 C 0.1199(3) 0.57244(13) 0.39319(14) 0.0233(4) Uani 1 1 d . . .
H5A H 0.1837 0.5516 0.4565 0.028 Uiso 1 1 calc R . .
C6 C 0.1842(3) 0.76564(13) 0.40698(14) 0.0228(4) Uani 1 1 d . . .
H6A H 0.0804 0.7958 0.4477 0.027 Uiso 1 1 calc R . .
H6B H 0.2210 0.8143 0.3518 0.027 Uiso 1 1 calc R . .
C7 C 0.3516(2) 0.74810(13) 0.48179(13) 0.0232(4) Uani 1 1 d . . .
H7A H 0.3781 0.8099 0.5228 0.028 Uiso 1 1 calc R . .
H7B H 0.3205 0.6944 0.5328 0.028 Uiso 1 1 calc R . .
N1 N 0.5243(2) 0.71880(11) 0.42120(11) 0.0213(3) Uani 1 1 d . . .
H1A H 0.4839 0.6809 0.3631 0.026 Uiso 1 1 calc R . .
C8 C 0.6230(3) 0.80866(14) 0.37892(17) 0.0329(4) Uani 1 1 d . . .
H8A H 0.7231 0.7873 0.3313 0.049 Uiso 1 1 calc R . .
H8B H 0.6782 0.8470 0.4382 0.049 Uiso 1 1 calc R . .
H8C H 0.5325 0.8507 0.3396 0.049 Uiso 1 1 calc R . .
C9 C 0.6562(3) 0.65531(16) 0.48539(17) 0.0337(5) Uani 1 1 d . . .
H9A H 0.5897 0.5955 0.5098 0.051 Uiso 1 1 calc R . .
H9B H 0.7029 0.6934 0.5471 0.051 Uiso 1 1 calc R . .
H9C H 0.7626 0.6353 0.4416 0.051 Uiso 1 1 calc R . .
C10 C 0.4464(3) 0.48996(13) 0.27340(14) 0.0251(4) Uani 1 1 d . . .
O1 O 0.5649(2) 0.43297(11) 0.29654(13) 0.0377(3) Uani 1 1 d . . .
C11 C 0.2569(3) 0.52062(13) 0.10278(15) 0.0255(4) Uani 1 1 d . . .
O2 O 0.2588(2) 0.48743(10) 0.01718(11) 0.0366(4) Uani 1 1 d . . .
C12 C 0.4147(3) 0.66846(13) 0.18348(14) 0.0254(4) Uani 1 1 d . . .
O3 O 0.5138(2) 0.72979(11) 0.14742(11) 0.0378(3) Uani 1 1 d . . .

loop_
_atom_site_aniso_label
_atom_site_aniso_U_11
_atom_site_aniso_U_22
_atom_site_aniso_U_33
_atom_site_aniso_U_23
_atom_site_aniso_U_13
_atom_site_aniso_U_12
Cr1 0.02225(16) 0.01874(14) 0.01702(15) -0.00084(10) 0.00086(10) -0.00043(11)
C1 0.0185(8) 0.0230(8) 0.0179(8) 0.0001(6) 0.0022(6) 0.0023(6)
C2 0.0219(9) 0.0275(9) 0.0212(9) 0.0018(7) -0.0001(7) 0.0035(7)
C3 0.0224(9) 0.0351(10) 0.0276(9) -0.0052(8) -0.0010(7) -0.0038(8)
C4 0.0265(10) 0.0248(9) 0.0311(10) 0.0009(7) 0.0060(8) -0.0046(7)
C5 0.0246(9) 0.0255(9) 0.0199(8) 0.0026(7) 0.0030(7) 0.0016(7)
C6 0.0231(9) 0.0245(8) 0.0209(8) -0.0029(7) 0.0012(7) 0.0045(7)
C7 0.0255(9) 0.0259(9) 0.0183(8) -0.0035(7) 0.0011(7) 0.0030(7)
N1 0.0208(8) 0.0235(7) 0.0195(7) -0.0013(6) -0.0008(6) 0.0000(6)
C8 0.0349(11) 0.0274(10) 0.0365(11) -0.0001(8) 0.0058(9) -0.0066(8)
C9 0.0264(10) 0.0419(11) 0.0327(10) 0.0048(9) -0.0024(8) 0.0099(9)
C10 0.0278(10) 0.0243(9) 0.0234(9) 0.0017(7) 0.0028(7) -0.0043(7)
O1 0.0309(8) 0.0331(8) 0.0490(9) 0.0084(7) 0.0002(7) 0.0068(6)
C11 0.0308(10) 0.0196(8) 0.0262(9) 0.0020(7) 0.0007(7) -0.0004(7)
O2 0.0599(10) 0.0289(7) 0.0210(7) -0.0042(5) -0.0028(6) 0.0026(7)
C12 0.0325(11) 0.0256(9) 0.0180(8) -0.0033(7) 0.0013(7) 0.0013(8)
O3 0.0452(9) 0.0384(8) 0.0301(7) 0.0027(6) 0.0091(6) -0.0137(7)

loop_
_geom_bond_atom_site_label_1
_geom_bond_atom_site_label_2
_geom_bond_distance
_geom_bond_site_symmetry_2
_geom_bond_publ_flag
Cr1 C12 1.8122(19) . ?
Cr1 C10 1.8239(19) . ?
Cr1 C11 1.8238(19) . ?
Cr1 C2 2.2111(18) . ?
Cr1 C3 2.214(2) . ?
Cr1 C5 2.2184(17) . ?
Cr1 C4 2.2203(19) . ?
Cr1 C1 2.2224(17) . ?
C1 C5 1.422(2) . ?
C1 C2 1.425(2) . ?
C1 C6 1.507(2) . ?
C2 C3 1.414(3) . ?
C2 H2A 0.9500 . ?
C3 C4 1.413(3) . ?
C3 H3A 0.9500 . ?
C4 C5 1.422(3) . ?
C4 H4A 0.9500 . ?
C5 H5A 0.9500 . ?
C6 C7 1.519(2) . ?
C6 H6A 0.9900 . ?
C6 H6B 0.9900 . ?
C7 N1 1.506(2) . ?
C7 H7A 0.9900 . ?
C7 H7B 0.9900 . ?
N1 C9 1.489(2) . ?
N1 C8 1.493(2) . ?
N1 H1A 0.9300 . ?
C8 H8A 0.9800 . ?
C8 H8B 0.9800 . ?
C8 H8C 0.9800 . ?
C9 H9A 0.9800 . ?
C9 H9B 0.9800 . ?
C9 H9C 0.9800 . ?
C10 O1 1.167(2) . ?
C11 O2 1.165(2) . ?
C12 O3 1.176(2) . ?
